data_2236723
loop_
_publ_author_name
'Fu, Wei-Wei'

_publ_section_title
;
 3-Chloromethyl-2-hydroxybenzaldehyde
;
_journal_coeditor_code XU5608
_journal_issue 10
_journal_name_full 'Acta Crystallographica Section E'
_journal_page_first o2928
_journal_paper_doi 10.1107/S1600536812038421
_journal_volume 68
_journal_year 2012
_chemical_formula_iupac 'C8 H7 Cl O2'
_chemical_formula_moiety 'C8 H7 Cl O2'
_chemical_formula_sum 'C8 H7 Cl O2'
_chemical_formula_weight 170.59
_chemical_name_systematic
;
3-Chloromethyl-2-hydroxybenzaldehyde
;
_space_group_IT_number 19
_symmetry_cell_setting orthorhombic
_symmetry_space_group_name_Hall 'P 2ac 2ab'
_symmetry_space_group_name_H-M 'P 21 21 21'
_atom_sites_solution_hydrogens geom
_atom_sites_solution_primary direct
_atom_sites_solution_secondary difmap
_audit_creation_method SHELXL-97
_cell_angle_alpha 90.00
_cell_angle_beta 90.00
_cell_angle_gamma 90.00
_cell_formula_units_Z 4
_cell_length_a 4.483(6)
_cell_length_b 12.521(18)
_cell_length_c 13.71(2)
_cell_measurement_reflns_used 1369
_cell_measurement_temperature 293(2)
_cell_measurement_theta_max 25.0
_cell_measurement_theta_min 2.2
_cell_volume 769.6(19)
_computing_cell_refinement 'SAINT (Bruker, 2007)'
_computing_data_collection 'APEX2 (Bruker, 2007)'
_computing_data_reduction 'SAINT (Bruker, 2007)'
_computing_molecular_graphics 'SHELXTL (Sheldrick, 2008)'
_computing_publication_material 'SHELXTL (Sheldrick, 2008)'
_computing_structure_refinement 'SHELXTL (Sheldrick, 2008)'
_computing_structure_solution 'SHELXTL (Sheldrick, 2008)'
_diffrn_ambient_temperature 293(2)
_diffrn_measured_fraction_theta_full 0.986
_diffrn_measured_fraction_theta_max 0.986
_diffrn_measurement_device_type 'Bruker APEXII CCD'
_diffrn_measurement_method '\w scan'
_diffrn_radiation_monochromator graphite
_diffrn_radiation_source 'fine-focus sealed tube'
_diffrn_radiation_type MoK\a
_diffrn_radiation_wavelength 0.71073
_diffrn_reflns_av_R_equivalents 0.0517
_diffrn_reflns_av_sigmaI/netI 0.1303
_diffrn_reflns_limit_h_max 5
_diffrn_reflns_limit_h_min -5
_diffrn_reflns_limit_k_max 14
_diffrn_reflns_limit_k_min -15
_diffrn_reflns_limit_l_max 16
_diffrn_reflns_limit_l_min -16
_diffrn_reflns_number 3730
_diffrn_reflns_theta_full 25.20
_diffrn_reflns_theta_max 25.20
_diffrn_reflns_theta_min 2.20
_exptl_absorpt_coefficient_mu 0.436
_exptl_absorpt_correction_T_max 0.92
_exptl_absorpt_correction_T_min 0.88
_exptl_absorpt_correction_type multi-scan
_exptl_absorpt_process_details '(SADABS; Bruker, 2001)'
_exptl_crystal_colour colorless
_exptl_crystal_density_diffrn 1.472
_exptl_crystal_density_method 'not measured'
_exptl_crystal_description block
_exptl_crystal_F_000 352
_exptl_crystal_size_max 0.30
_exptl_crystal_size_mid 0.23
_exptl_crystal_size_min 0.18
_refine_diff_density_max 0.314
_refine_diff_density_min -0.321
_refine_ls_abs_structure_details 'Flack (1983), 6571 Friedel pairs'
_refine_ls_abs_structure_Flack -0.06(13)
_refine_ls_extinction_method none
_refine_ls_goodness_of_fit_ref 0.984
_refine_ls_hydrogen_treatment constr
_refine_ls_matrix_type full
_refine_ls_number_parameters 101
_refine_ls_number_reflns 1369
_refine_ls_number_restraints 0
_refine_ls_restrained_S_all 0.984
_refine_ls_R_factor_all 0.0619
_refine_ls_R_factor_gt 0.0334
_refine_ls_shift/su_max 0.000
_refine_ls_shift/su_mean 0.000
_refine_ls_structure_factor_coef Fsqd
_refine_ls_weighting_details 'calc w=1/[\s^2^(Fo^2^)+(0.0000P)^2^+0.0000P] where P=(Fo^2^+2Fc^2^)/3'
_refine_ls_weighting_scheme calc
_refine_ls_wR_factor_gt 0.1108
_refine_ls_wR_factor_ref 0.1330
_reflns_number_gt 1075
_reflns_number_total 1369
_reflns_threshold_expression >2sigma(I)
_cod_data_source_file xu5608.cif
_cod_data_source_block I
_cod_database_code 2236723
_cod_database_fobs_code 2236723

loop_
_symmetry_equiv_pos_as_xyz
'x, y, z'
'-x+1/2, -y, z+1/2'
'x+1/2, -y+1/2, -z'
'-x, y+1/2, -z+1/2'

loop_
_atom_site_type_symbol
_atom_site_label
_atom_site_fract_x
_atom_site_fract_y
_atom_site_fract_z
_atom_site_U_iso_or_equiv
_atom_site_adp_type
_atom_site_calc_flag
_atom_site_refinement_flags
_atom_site_occupancy
_atom_site_symmetry_multiplicity
Cl Cl1 0.5383(2) 0.21212(5) 0.21927(5) 0.0606(3) Uani d . 1 1
O O1 0.3758(7) -0.05428(14) 0.16474(16) 0.0558(7) Uani d . 1 1
H H1 0.2636 -0.1057 0.1598 0.084 Uiso calc R 1 1
O O2 0.0222(7) -0.18989(15) 0.07502(19) 0.0640(7) Uani d . 1 1
C C11 0.6216(8) 0.07288(19) 0.0685(2) 0.0440(7) Uani d . 1 1
C C12 0.4289(7) -0.01314(17) 0.0756(2) 0.0384(7) Uani d . 1 1
C C13 0.2937(8) -0.05626(17) -0.0076(2) 0.0403(7) Uani d . 1 1
C C14 0.3593(9) -0.0101(2) -0.0985(2) 0.0509(9) Uani d . 1 1
H H14A 0.2719 -0.0378 -0.1546 0.061 Uiso calc R 1 1
C C15 0.5488(10) 0.0745(2) -0.1057(2) 0.0560(9) Uani d . 1 1
H H15A 0.5907 0.1043 -0.1663 0.067 Uiso calc R 1 1
C C16 0.6779(9) 0.1157(2) -0.0228(3) 0.0507(8) Uani d . 1 1
H H16A 0.8062 0.1738 -0.0282 0.061 Uiso calc R 1 1
C C17 0.7744(9) 0.1173(3) 0.1567(3) 0.0572(9) Uani d . 1 1
H H17A 0.9581 0.1522 0.1371 0.069 Uiso calc R 1 1
H H17B 0.8252 0.0594 0.2007 0.069 Uiso calc R 1 1
C C18 0.0905(9) -0.14473(19) -0.0012(2) 0.0504(9) Uani d . 1 1
H H18A 0.0050 -0.1695 -0.0587 0.060 Uiso calc R 1 1

loop_
_atom_site_aniso_label
_atom_site_aniso_U_11
_atom_site_aniso_U_22
_atom_site_aniso_U_33
_atom_site_aniso_U_12
_atom_site_aniso_U_13
_atom_site_aniso_U_23
Cl1 0.0771(7) 0.0537(4) 0.0510(5) -0.0025(4) -0.0076(4) -0.0126(3)
O1 0.078(2) 0.0496(10) 0.0400(12) -0.0038(11) -0.0019(12) 0.0056(7)
O2 0.074(2) 0.0533(9) 0.0649(15) -0.0091(11) 0.0058(15) 0.0042(9)
C11 0.045(2) 0.0425(11) 0.0443(16) 0.0089(12) -0.0040(13) -0.0039(10)
C12 0.0424(18) 0.0371(9) 0.0358(13) 0.0089(11) 0.0027(14) 0.0003(9)
C13 0.042(2) 0.0386(10) 0.0398(16) 0.0085(12) -0.0002(13) -0.0032(9)
C14 0.067(3) 0.0507(12) 0.0353(15) 0.0082(14) -0.0039(16) -0.0031(10)
C15 0.067(3) 0.0583(14) 0.0427(17) 0.0024(16) 0.0070(17) 0.0048(11)
C16 0.050(2) 0.0474(12) 0.055(2) -0.0035(14) 0.0055(17) 0.0036(12)
C17 0.054(2) 0.0597(14) 0.058(2) 0.0024(15) -0.0145(17) -0.0069(14)
C18 0.053(2) 0.0412(11) 0.057(2) 0.0004(12) 0.0011(17) -0.0076(11)

loop_
_atom_type_symbol
_atom_type_description
_atom_type_scat_dispersion_real
_atom_type_scat_dispersion_imag
_atom_type_scat_source
C C 0.0033 0.0016 'International Tables Vol C Tables 4.2.6.8 and 6.1.1.4'
H H 0.0000 0.0000 'International Tables Vol C Tables 4.2.6.8 and 6.1.1.4'
Cl Cl 0.1484 0.1585 'International Tables Vol C Tables 4.2.6.8 and 6.1.1.4'
O O 0.0106 0.0060 'International Tables Vol C Tables 4.2.6.8 and 6.1.1.4'

loop_
_geom_angle_atom_site_label_1
_geom_angle_atom_site_label_2
_geom_angle_atom_site_label_3
_geom_angle
C12 O1 H1 109.5
C12 C11 C16 118.6(3)
C12 C11 C17 121.2(3)
C16 C11 C17 120.2(3)
O1 C12 C11 118.1(3)
O1 C12 C13 121.0(3)
C11 C12 C13 120.9(3)
C12 C13 C14 118.2(3)
C12 C13 C18 121.5(3)
C14 C13 C18 120.3(3)
C15 C14 C13 121.0(3)
C15 C14 H14A 119.5
C13 C14 H14A 119.5
C14 C15 C16 119.6(3)
C14 C15 H15A 120.2
C16 C15 H15A 120.2
C15 C16 C11 121.7(3)
C15 C16 H16A 119.2
C11 C16 H16A 119.2
C11 C17 Cl1 111.1(3)
C11 C17 H17A 109.4
Cl1 C17 H17A 109.4
C11 C17 H17B 109.4
Cl1 C17 H17B 109.4
H17A C17 H17B 108.0
O2 C18 C13 124.5(3)
O2 C18 H18A 117.8
C13 C18 H18A 117.8

loop_
_geom_bond_atom_site_label_1
_geom_bond_atom_site_label_2
_geom_bond_distance
Cl1 C17 1.808(4)
O1 C12 1.348(4)
O1 H1 0.8200
O2 C18 1.227(4)
C11 C12 1.384(4)
C11 C16 1.386(5)
C11 C17 1.496(5)
C12 C13 1.400(4)
C13 C14 1.404(4)
C13 C18 1.437(4)
C14 C15 1.362(5)
C14 H14A 0.9300
C15 C16 1.376(5)
C15 H15A 0.9300
C16 H16A 0.9300
C17 H17A 0.9700
C17 H17B 0.9700
C18 H18A 0.9300

loop_
_geom_hbond_atom_site_label_D
_geom_hbond_atom_site_label_H
_geom_hbond_atom_site_label_A
_geom_hbond_distance_DH
_geom_hbond_distance_HA
_geom_hbond_distance_DA
_geom_hbond_angle_DHA
O1 H1 O2 0.82 1.91 2.628(5) 146

loop_
_geom_torsion_atom_site_label_1
_geom_torsion_atom_site_label_2
_geom_torsion_atom_site_label_3
_geom_torsion_atom_site_label_4
_geom_torsion
C16 C11 C12 O1 180.0(3)
C17 C11 C12 O1 1.8(4)
C16 C11 C12 C13 0.1(4)
C17 C11 C12 C13 -178.1(3)
O1 C12 C13 C14 -179.7(3)
C11 C12 C13 C14 0.2(4)
O1 C12 C13 C18 0.9(4)
C11 C12 C13 C18 -179.3(3)
C12 C13 C14 C15 -0.2(5)
C18 C13 C14 C15 179.3(3)
C13 C14 C15 C16 -0.1(5)
C14 C15 C16 C11 0.4(5)
C12 C11 C16 C15 -0.4(5)
C17 C11 C16 C15 177.8(3)
C12 C11 C17 Cl1 -84.7(3)
C16 C11 C17 Cl1 97.2(4)
C12 C13 C18 O2 -0.9(5)
C14 C13 C18 O2 179.7(4)

loop_
_cod_related_entry_id
_cod_related_entry_database
_cod_related_entry_code
1 ChemSpider 30658183
